data_1513222
loop_
_publ_author_name
'Zheng, Yong'
'Zhang, Shu-Wei'
'Cong, Hai-Jian'
'Huang, Yu-Jie'
'Xuan, Li-Jiang'

_publ_section_title
;
 Caesalminaxins A--L, Cassane Diterpenoids from the Seeds ofCaesalpinia
 minax
;
_journal_issue 12
_journal_name_full 'Journal of Natural Products'
_journal_page_first 2210
_journal_paper_doi 10.1021/np400545v
_journal_volume 76
_journal_year 2013
_chemical_absolute_configuration ad
_chemical_formula_sum 'C29 H44 O11'
_chemical_formula_weight 568.64
_chemical_name_systematic
; 
 ? 
;
_space_group_IT_number 5
_symmetry_cell_setting monoclinic
_symmetry_space_group_name_Hall 'C 2y'
_symmetry_space_group_name_H-M 'C 1 2 1'
_atom_sites_solution_hydrogens geom
_atom_sites_solution_primary direct
_atom_sites_solution_secondary difmap
_audit_creation_method SHELXL-97
_cell_angle_alpha 90.00
_cell_angle_beta 99.429(2)
_cell_angle_gamma 90.00
_cell_formula_units_Z 4
_cell_length_a 20.3979(7)
_cell_length_b 9.6961(3)
_cell_length_c 16.0481(6)
_cell_measurement_reflns_used 5344
_cell_measurement_temperature 140(2)
_cell_measurement_theta_max 68.78
_cell_measurement_theta_min 4.39
_cell_volume 3131.11(19)
_computing_cell_refinement 'Bruker SAINT'
_computing_data_collection 'Bruker APEX2'
_computing_data_reduction 'Bruker SAINT'
_computing_molecular_graphics 'Bruker SHELXTL'
_computing_publication_material 'Bruker SHELXTL'
_computing_structure_refinement 'SHELXL-97 (Sheldrick, 2008)'
_computing_structure_solution 'SHELXS-97 (Sheldrick, 2008)'
_diffrn_ambient_temperature 140(2)
_diffrn_measured_fraction_theta_full 0.977
_diffrn_measured_fraction_theta_max 0.977
_diffrn_measurement_device_type 'Bruker APEX-II CCD'
_diffrn_measurement_method '\f and \w scans'
_diffrn_radiation_monochromator graphite
_diffrn_radiation_source 'fine-focus sealed tube'
_diffrn_radiation_type CuK\a
_diffrn_radiation_wavelength 1.54178
_diffrn_reflns_av_R_equivalents 0.0350
_diffrn_reflns_av_sigmaI/netI 0.0459
_diffrn_reflns_limit_h_max 24
_diffrn_reflns_limit_h_min -24
_diffrn_reflns_limit_k_max 10
_diffrn_reflns_limit_k_min -11
_diffrn_reflns_limit_l_max 18
_diffrn_reflns_limit_l_min -18
_diffrn_reflns_number 10723
_diffrn_reflns_theta_full 69.46
_diffrn_reflns_theta_max 69.46
_diffrn_reflns_theta_min 4.81
_exptl_absorpt_coefficient_mu 0.764
_exptl_absorpt_correction_T_max 0.9849
_exptl_absorpt_correction_T_min 0.8320
_exptl_absorpt_correction_type multi-scan
_exptl_absorpt_process_details sadabs
_exptl_crystal_colour colourless
_exptl_crystal_density_diffrn 1.206
_exptl_crystal_density_method 'not measured'
_exptl_crystal_description plate
_exptl_crystal_F_000 1224
_exptl_crystal_size_max 0.25
_exptl_crystal_size_mid 0.10
_exptl_crystal_size_min 0.02
_platon_squeeze_details
;
;
_refine_diff_density_max 0.507
_refine_diff_density_min -0.338
_refine_diff_density_rms 0.084
_refine_ls_abs_structure_details 'Flack H D (1983), Acta Cryst. A39, 876-881'
_refine_ls_abs_structure_Flack 0.0(2)
_refine_ls_extinction_method none
_refine_ls_goodness_of_fit_ref 1.052
_refine_ls_hydrogen_treatment mixed
_refine_ls_matrix_type full
_refine_ls_number_parameters 372
_refine_ls_number_reflns 4638
_refine_ls_number_restraints 1
_refine_ls_restrained_S_all 1.052
_refine_ls_R_factor_all 0.0674
_refine_ls_R_factor_gt 0.0660
_refine_ls_shift/su_max 0.005
_refine_ls_shift/su_mean 0.000
_refine_ls_structure_factor_coef Fsqd
_refine_ls_weighting_details 'calc w=1/[\s^2^(Fo^2^)+(0.1275P)^2^+2.9675P] where P=(Fo^2^+2Fc^2^)/3'
_refine_ls_weighting_scheme calc
_refine_ls_wR_factor_gt 0.1793
_refine_ls_wR_factor_ref 0.1810
_reflns_number_gt 4448
_reflns_number_total 4638
_reflns_threshold_expression >2sigma(I)
_cod_data_source_file np400545v_si_006.cif
_cod_data_source_block cu_dm13323_0m
_cod_depositor_comments
;
The following automatic conversions were performed:

'_symmetry_cell_setting' value 'Monoclinic' changed to 'monoclinic'
according to /home/saulius/struct/CIF-dictionaries/cif_core.dic
dictionary named 'cif_core.dic' version 2.4.2 from 2011-04-26.

Automatic conversion script
Id: cif_fix_values 1891 2012-01-12 08:04:46Z andrius 
;
_cod_original_sg_symbol_H-M C2
_cod_database_code 1513222

loop_
_symmetry_equiv_pos_as_xyz
'x, y, z'
'-x, y, -z'
'x+1/2, y+1/2, z'
'-x+1/2, y+1/2, -z'

loop_
_atom_site_label
_atom_site_type_symbol
_atom_site_fract_x
_atom_site_fract_y
_atom_site_fract_z
_atom_site_U_iso_or_equiv
_atom_site_adp_type
_atom_site_occupancy
_atom_site_symmetry_multiplicity
_atom_site_calc_flag
_atom_site_refinement_flags
O1 O 0.79492(13) 0.6650(3) 0.91421(15) 0.0347(6) Uani 1 1 d .
O2 O 0.8219(3) 0.8588(4) 0.9872(2) 0.0731(12) Uani 1 1 d .
O3 O 0.73953(12) 0.4633(3) 0.80108(14) 0.0283(5) Uani 1 1 d .
H3 H 0.7512 0.4945 0.8501 0.042 Uiso 1 1 calc R
O4 O 0.73016(12) 0.3529(3) 0.64346(14) 0.0283(5) Uani 1 1 d .
O5 O 0.75577(14) 0.3563(3) 0.51178(15) 0.0341(6) Uani 1 1 d .
O6 O 0.65106(11) 0.5607(3) 0.55644(13) 0.0287(5) Uani 1 1 d .
O7 O 0.57867(16) 0.3940(4) 0.5750(2) 0.0493(8) Uani 1 1 d .
O8 O 0.56403(11) 0.7693(3) 0.59129(14) 0.0271(5) Uani 1 1 d .
O9 O 0.64305(13) 0.8824(3) 0.86423(14) 0.0317(6) Uani 1 1 d .
O10 O 0.65274(13) 1.0935(3) 0.79733(16) 0.0344(6) Uani 1 1 d .
O11 O 0.54652(15) 1.1968(3) 0.77736(19) 0.0430(7) Uani 1 1 d .
C1 C 0.83456(17) 0.7041(5) 0.8498(2) 0.0318(8) Uani 1 1 d .
H1 H 0.8454 0.8046 0.8555 0.038 Uiso 1 1 calc R
C2 C 0.89924(19) 0.6209(5) 0.8654(2) 0.0442(11) Uani 1 1 d .
H2A H 0.9287 0.6526 0.8260 0.053 Uiso 1 1 calc R
H2B H 0.9223 0.6379 0.9237 0.053 Uiso 1 1 calc R
C3 C 0.8868(2) 0.4690(5) 0.8533(3) 0.0440(10) Uani 1 1 d .
H3A H 0.8603 0.4368 0.8960 0.053 Uiso 1 1 calc R
H3B H 0.9300 0.4202 0.8638 0.053 Uiso 1 1 calc R
C4 C 0.85007(19) 0.4287(5) 0.7647(2) 0.0358(8) Uani 1 1 d .
C5 C 0.78355(16) 0.5145(4) 0.74697(19) 0.0258(7) Uani 1 1 d .
C6 C 0.74488(16) 0.4982(3) 0.65773(19) 0.0232(7) Uani 1 1 d .
H6 H 0.7714 0.5339 0.6152 0.028 Uiso 1 1 calc R
C7 C 0.67690(15) 0.5674(3) 0.64640(18) 0.0226(6) Uani 1 1 d .
H7 H 0.6470 0.5139 0.6781 0.027 Uiso 1 1 calc R
C8 C 0.67669(15) 0.7187(4) 0.67269(18) 0.0220(6) Uani 1 1 d .
H8 H 0.6952 0.7737 0.6292 0.026 Uiso 1 1 calc R
C9 C 0.72234(15) 0.7431(4) 0.75865(19) 0.0233(7) Uani 1 1 d .
H9 H 0.7010 0.6964 0.8029 0.028 Uiso 1 1 calc R
C10 C 0.79263(15) 0.6775(4) 0.76197(19) 0.0248(7) Uani 1 1 d .
C11 C 0.72444(17) 0.9000(4) 0.7788(2) 0.0290(7) Uani 1 1 d .
H11A H 0.7561 0.9177 0.8315 0.035 Uiso 1 1 calc R
H11B H 0.7397 0.9516 0.7324 0.035 Uiso 1 1 calc R
C12 C 0.65603(18) 0.9478(4) 0.7891(2) 0.0282(7) Uani 1 1 d .
C13 C 0.60654(16) 0.9135(4) 0.71071(19) 0.0248(7) Uani 1 1 d .
C14 C 0.60340(15) 0.7716(4) 0.67394(19) 0.0230(6) Uani 1 1 d .
C15 C 0.57380(18) 1.0277(4) 0.6822(2) 0.0309(7) Uani 1 1 d .
H15 H 0.5400 1.0324 0.6339 0.037 Uiso 1 1 calc R
C16 C 0.59813(19) 1.1468(4) 0.7375(2) 0.0341(8) Uani 1 1 d .
H16 H 0.6142 1.2217 0.7030 0.041 Uiso 1 1 calc R
C17 C 0.56507(16) 0.6764(4) 0.7251(2) 0.0265(7) Uani 1 1 d .
H17A H 0.5198 0.7117 0.7232 0.040 Uiso 1 1 calc R
H17B H 0.5877 0.6733 0.7839 0.040 Uiso 1 1 calc R
H17C H 0.5632 0.5833 0.7010 0.040 Uiso 1 1 calc R
C18 C 0.8360(2) 0.2721(5) 0.7675(3) 0.0459(11) Uani 1 1 d .
H18A H 0.8292 0.2348 0.7099 0.069 Uiso 1 1 calc R
H18B H 0.7960 0.2566 0.7926 0.069 Uiso 1 1 calc R
H18C H 0.8739 0.2257 0.8016 0.069 Uiso 1 1 calc R
C19 C 0.8970(2) 0.4482(6) 0.6990(3) 0.0471(11) Uani 1 1 d .
H19A H 0.9218 0.5345 0.7106 0.071 Uiso 1 1 calc R
H19B H 0.8707 0.4517 0.6422 0.071 Uiso 1 1 calc R
H19C H 0.9282 0.3707 0.7027 0.071 Uiso 1 1 calc R
C20 C 0.82938(16) 0.7509(4) 0.6976(2) 0.0302(7) Uani 1 1 d .
H20A H 0.8390 0.8464 0.7156 0.045 Uiso 1 1 calc R
H20B H 0.8013 0.7503 0.6418 0.045 Uiso 1 1 calc R
H20C H 0.8711 0.7025 0.6946 0.045 Uiso 1 1 calc R
C21 C 0.7921(3) 0.7518(5) 0.9786(2) 0.0479(11) Uani 1 1 d .
C22 C 0.7443(3) 0.7035(6) 1.0332(2) 0.0525(12) Uani 1 1 d .
H22A H 0.7623 0.7230 1.0924 0.079 Uiso 1 1 calc R
H22B H 0.7373 0.6040 1.0257 0.079 Uiso 1 1 calc R
H22C H 0.7019 0.7517 1.0174 0.079 Uiso 1 1 calc R
C23 C 0.73506(17) 0.2961(4) 0.5682(2) 0.0272(7) Uani 1 1 d .
C24 C 0.7121(3) 0.1520(5) 0.5633(3) 0.0450(10) Uani 1 1 d .
H24A H 0.6666 0.1478 0.5322 0.067 Uiso 1 1 calc R
H24B H 0.7130 0.1157 0.6205 0.067 Uiso 1 1 calc R
H24C H 0.7414 0.0965 0.5339 0.067 Uiso 1 1 calc R
C25 C 0.60167(18) 0.4725(5) 0.5300(2) 0.0364(9) Uani 1 1 d .
C26 C 0.5795(2) 0.4880(6) 0.4355(3) 0.0509(12) Uani 1 1 d .
H26A H 0.5621 0.3997 0.4117 0.076 Uiso 1 1 calc R
H26B H 0.6174 0.5160 0.4090 0.076 Uiso 1 1 calc R
H26C H 0.5446 0.5583 0.4248 0.076 Uiso 1 1 calc R
C27 C 0.58762(17) 0.8421(4) 0.5253(2) 0.0309(7) Uani 1 1 d .
H27A H 0.6089 0.9281 0.5476 0.046 Uiso 1 1 calc R
H27B H 0.5502 0.8634 0.4805 0.046 Uiso 1 1 calc R
H27C H 0.6200 0.7850 0.5022 0.046 Uiso 1 1 calc R
C28 C 0.5823(2) 0.9183(5) 0.8910(2) 0.0402(9) Uani 1 1 d .
H28A H 0.5846 1.0139 0.9112 0.060 Uiso 1 1 calc R
H28B H 0.5746 0.8567 0.9369 0.060 Uiso 1 1 calc R
H28C H 0.5456 0.9091 0.8435 0.060 Uiso 1 1 calc R
C29 C 0.5640(3) 1.3211(5) 0.8243(3) 0.0584(13) Uani 1 1 d .
H29A H 0.6037 1.3048 0.8665 0.088 Uiso 1 1 calc R
H29B H 0.5271 1.3492 0.8527 0.088 Uiso 1 1 calc R
H29C H 0.5732 1.3944 0.7857 0.088 Uiso 1 1 calc R

loop_
_atom_site_aniso_label
_atom_site_aniso_U_11
_atom_site_aniso_U_22
_atom_site_aniso_U_33
_atom_site_aniso_U_23
_atom_site_aniso_U_13
_atom_site_aniso_U_12
O1 0.0410(13) 0.0428(16) 0.0187(10) -0.0011(11) -0.0001(9) 0.0041(12)
O2 0.135(4) 0.047(2) 0.0328(16) -0.0058(15) 0.0018(18) -0.016(2)
O3 0.0386(12) 0.0255(13) 0.0230(11) 0.0038(9) 0.0118(9) 0.0013(10)
O4 0.0412(12) 0.0219(12) 0.0241(11) 0.0023(9) 0.0124(9) 0.0018(10)
O5 0.0509(14) 0.0267(13) 0.0292(12) -0.0014(10) 0.0201(11) -0.0008(12)
O6 0.0295(11) 0.0350(15) 0.0202(10) -0.0040(10) 0.0004(8) 0.0026(10)
O7 0.0541(17) 0.0437(19) 0.0466(16) -0.0040(14) -0.0025(13) -0.0162(14)
O8 0.0241(10) 0.0323(14) 0.0233(11) 0.0041(10) -0.0005(8) -0.0006(10)
O9 0.0442(13) 0.0297(14) 0.0223(11) 0.0004(10) 0.0090(9) 0.0040(11)
O10 0.0460(14) 0.0196(13) 0.0357(13) -0.0059(10) 0.0011(10) 0.0022(11)
O11 0.0544(16) 0.0251(14) 0.0522(16) -0.0066(13) 0.0169(13) 0.0075(12)
C1 0.0252(15) 0.041(2) 0.0259(16) 0.0009(15) -0.0052(12) -0.0022(15)
C2 0.0303(18) 0.065(3) 0.0325(19) -0.0011(18) -0.0087(14) 0.008(2)
C3 0.0378(19) 0.055(3) 0.037(2) 0.0043(18) -0.0004(15) 0.025(2)
C4 0.0346(18) 0.040(2) 0.0322(17) 0.0044(16) 0.0034(13) 0.0164(17)
C5 0.0273(15) 0.0311(18) 0.0206(14) 0.0023(13) 0.0085(11) 0.0042(14)
C6 0.0278(15) 0.0206(17) 0.0220(14) 0.0039(13) 0.0067(11) 0.0061(13)
C7 0.0232(14) 0.0245(18) 0.0202(14) -0.0045(13) 0.0041(10) 0.0004(13)
C8 0.0207(14) 0.0261(18) 0.0190(13) 0.0017(12) 0.0023(11) 0.0026(12)
C9 0.0262(15) 0.0240(17) 0.0193(14) 0.0005(13) 0.0023(11) 0.0001(13)
C10 0.0221(14) 0.0325(19) 0.0187(14) 0.0010(13) 0.0005(11) -0.0001(13)
C11 0.0358(17) 0.0292(19) 0.0204(14) -0.0013(13) -0.0003(12) -0.0019(14)
C12 0.0414(18) 0.0190(17) 0.0233(15) 0.0038(13) 0.0029(13) 0.0025(14)
C13 0.0268(15) 0.0236(17) 0.0241(15) 0.0022(13) 0.0045(11) 0.0028(13)
C14 0.0247(14) 0.0221(17) 0.0218(14) 0.0023(12) 0.0028(11) 0.0027(13)
C15 0.0342(16) 0.0270(18) 0.0319(17) 0.0033(14) 0.0064(13) 0.0056(15)
C16 0.0429(19) 0.0185(17) 0.044(2) 0.0075(15) 0.0157(15) 0.0095(15)
C17 0.0272(15) 0.0253(18) 0.0283(15) 0.0024(13) 0.0088(12) 0.0015(14)
C18 0.060(3) 0.039(2) 0.037(2) 0.0051(18) 0.0026(17) 0.028(2)
C19 0.0348(19) 0.062(3) 0.047(2) 0.000(2) 0.0148(16) 0.017(2)
C20 0.0231(14) 0.036(2) 0.0304(16) 0.0005(15) 0.0015(12) -0.0023(14)
C21 0.072(3) 0.047(3) 0.0205(17) 0.0029(18) -0.0040(16) 0.012(2)
C22 0.085(3) 0.050(3) 0.0252(17) -0.0008(18) 0.0154(19) 0.018(3)
C23 0.0348(17) 0.0225(17) 0.0264(16) 0.0006(13) 0.0113(13) 0.0037(14)
C24 0.071(3) 0.029(2) 0.041(2) -0.0065(17) 0.0237(19) -0.004(2)
C25 0.0326(18) 0.040(2) 0.0336(19) -0.0155(16) -0.0042(14) 0.0025(16)
C26 0.046(2) 0.072(3) 0.0290(19) -0.016(2) -0.0108(15) 0.004(2)
C27 0.0333(16) 0.034(2) 0.0237(15) 0.0032(14) -0.0004(12) 0.0014(15)
C28 0.055(2) 0.037(2) 0.0326(18) 0.0041(17) 0.0187(16) 0.0104(18)
C29 0.087(3) 0.025(2) 0.068(3) -0.009(2) 0.025(3) 0.007(2)

loop_
_atom_type_symbol
_atom_type_description
_atom_type_scat_dispersion_real
_atom_type_scat_dispersion_imag
_atom_type_scat_source
C C 0.0181 0.0091 'International Tables Vol C Tables 4.2.6.8 and 6.1.1.4'
H H 0.0000 0.0000 'International Tables Vol C Tables 4.2.6.8 and 6.1.1.4'
O O 0.0492 0.0322 'International Tables Vol C Tables 4.2.6.8 and 6.1.1.4'

loop_
_geom_angle_atom_site_label_1
_geom_angle_atom_site_label_2
_geom_angle_atom_site_label_3
_geom_angle
C21 O1 C1 118.7(3)
C5 O3 H3 109.5
C23 O4 C6 119.7(3)
C25 O6 C7 118.4(3)
C27 O8 C14 118.4(2)
C28 O9 C12 116.1(3)
C12 O10 C16 109.7(3)
C16 O11 C29 112.9(4)
O1 C1 C2 108.0(3)
O1 C1 C10 108.3(3)
C2 C1 C10 113.2(3)
O1 C1 H1 109.1
C2 C1 H1 109.1
C10 C1 H1 109.1
C3 C2 C1 111.9(3)
C3 C2 H2A 109.2
C1 C2 H2A 109.2
C3 C2 H2B 109.2
C1 C2 H2B 109.2
H2A C2 H2B 107.9
C2 C3 C4 114.4(4)
C2 C3 H3A 108.7
C4 C3 H3A 108.7
C2 C3 H3B 108.7
C4 C3 H3B 108.7
H3A C3 H3B 107.6
C3 C4 C19 109.6(3)
C3 C4 C18 106.6(3)
C19 C4 C18 106.1(3)
C3 C4 C5 107.8(3)
C19 C4 C5 115.0(3)
C18 C4 C5 111.3(3)
O3 C5 C6 104.7(3)
O3 C5 C4 108.3(3)
C6 C5 C4 114.4(3)
O3 C5 C10 108.5(2)
C6 C5 C10 105.8(3)
C4 C5 C10 114.7(3)
O4 C6 C7 104.4(3)
O4 C6 C5 108.1(3)
C7 C6 C5 112.8(2)
O4 C6 H6 110.5
C7 C6 H6 110.5
C5 C6 H6 110.5
O6 C7 C6 105.9(2)
O6 C7 C8 107.5(3)
C6 C7 C8 115.7(3)
O6 C7 H7 109.2
C6 C7 H7 109.2
C8 C7 H7 109.2
C7 C8 C9 111.3(3)
C7 C8 C14 111.1(3)
C9 C8 C14 111.7(2)
C7 C8 H8 107.5
C9 C8 H8 107.5
C14 C8 H8 107.5
C8 C9 C11 109.0(3)
C8 C9 C10 112.5(2)
C11 C9 C10 113.4(3)
C8 C9 H9 107.2
C11 C9 H9 107.2
C10 C9 H9 107.2
C20 C10 C1 106.0(3)
C20 C10 C9 109.4(3)
C1 C10 C9 109.3(3)
C20 C10 C5 114.2(3)
C1 C10 C5 109.5(3)
C9 C10 C5 108.3(3)
C12 C11 C9 109.3(3)
C12 C11 H11A 109.8
C9 C11 H11A 109.8
C12 C11 H11B 109.8
C9 C11 H11B 109.8
H11A C11 H11B 108.3
O10 C12 O9 110.3(3)
O10 C12 C11 112.0(3)
O9 C12 C11 105.1(3)
O10 C12 C13 105.1(3)
O9 C12 C13 114.4(3)
C11 C12 C13 110.1(3)
C15 C13 C14 129.9(3)
C15 C13 C12 109.3(3)
C14 C13 C12 120.7(3)
O8 C14 C13 111.2(3)
O8 C14 C17 103.2(2)
C13 C14 C17 109.6(2)
O8 C14 C8 111.7(2)
C13 C14 C8 108.9(3)
C17 C14 C8 112.2(3)
C13 C15 C16 109.9(3)
C13 C15 H15 125.1
C16 C15 H15 125.1
O11 C16 O10 112.0(3)
O11 C16 C15 109.7(3)
O10 C16 C15 105.3(3)
O11 C16 H16 109.9
O10 C16 H16 109.9
C15 C16 H16 109.9
C14 C17 H17A 109.5
C14 C17 H17B 109.5
H17A C17 H17B 109.5
C14 C17 H17C 109.5
H17A C17 H17C 109.5
H17B C17 H17C 109.5
C4 C18 H18A 109.5
C4 C18 H18B 109.5
H18A C18 H18B 109.5
C4 C18 H18C 109.5
H18A C18 H18C 109.5
H18B C18 H18C 109.5
C4 C19 H19A 109.5
C4 C19 H19B 109.5
H19A C19 H19B 109.5
C4 C19 H19C 109.5
H19A C19 H19C 109.5
H19B C19 H19C 109.5
C10 C20 H20A 109.5
C10 C20 H20B 109.5
H20A C20 H20B 109.5
C10 C20 H20C 109.5
H20A C20 H20C 109.5
H20B C20 H20C 109.5
O2 C21 O1 123.2(4)
O2 C21 C22 124.9(4)
O1 C21 C22 111.8(4)
C21 C22 H22A 109.5
C21 C22 H22B 109.5
H22A C22 H22B 109.5
C21 C22 H22C 109.5
H22A C22 H22C 109.5
H22B C22 H22C 109.5
O5 C23 O4 124.1(3)
O5 C23 C24 124.4(3)
O4 C23 C24 111.5(3)
C23 C24 H24A 109.5
C23 C24 H24B 109.5
H24A C24 H24B 109.5
C23 C24 H24C 109.5
H24A C24 H24C 109.5
H24B C24 H24C 109.5
O7 C25 O6 124.4(3)
O7 C25 C26 125.7(4)
O6 C25 C26 109.9(4)
C25 C26 H26A 109.5
C25 C26 H26B 109.5
H26A C26 H26B 109.5
C25 C26 H26C 109.5
H26A C26 H26C 109.5
H26B C26 H26C 109.5
O8 C27 H27A 109.5
O8 C27 H27B 109.5
H27A C27 H27B 109.5
O8 C27 H27C 109.5
H27A C27 H27C 109.5
H27B C27 H27C 109.5
O9 C28 H28A 109.5
O9 C28 H28B 109.5
H28A C28 H28B 109.5
O9 C28 H28C 109.5
H28A C28 H28C 109.5
H28B C28 H28C 109.5
O11 C29 H29A 109.5
O11 C29 H29B 109.5
H29A C29 H29B 109.5
O11 C29 H29C 109.5
H29A C29 H29C 109.5
H29B C29 H29C 109.5

loop_
_geom_bond_atom_site_label_1
_geom_bond_atom_site_label_2
_geom_bond_distance
O1 C21 1.341(5)
O1 C1 1.463(4)
O2 C21 1.198(7)
O3 C5 1.436(4)
O3 H3 0.8400
O4 C23 1.346(4)
O4 C6 1.451(4)
O5 C23 1.210(4)
O6 C25 1.336(5)
O6 C7 1.455(3)
O7 C25 1.197(6)
O8 C27 1.421(4)
O8 C14 1.434(4)
O9 C28 1.421(4)
O9 C12 1.425(4)
O10 C12 1.421(4)
O10 C16 1.442(5)
O11 C16 1.404(4)
O11 C29 1.435(6)
C1 C2 1.531(5)
C1 C10 1.546(4)
C1 H1 1.0000
C2 C3 1.502(7)
C2 H2A 0.9900
C2 H2B 0.9900
C3 C4 1.544(5)
C3 H3A 0.9900
C3 H3B 0.9900
C4 C19 1.547(5)
C4 C18 1.548(6)
C4 C5 1.577(5)
C5 C6 1.526(4)
C5 C10 1.605(5)
C6 C7 1.524(4)
C6 H6 1.0000
C7 C8 1.526(5)
C7 H7 1.0000
C8 C9 1.551(4)
C8 C14 1.584(4)
C8 H8 1.0000
C9 C11 1.555(5)
C9 C10 1.561(4)
C9 H9 1.0000
C10 C20 1.546(4)
C11 C12 1.505(5)
C11 H11A 0.9900
C11 H11B 0.9900
C12 C13 1.516(4)
C13 C15 1.335(5)
C13 C14 1.494(5)
C14 C17 1.533(4)
C15 C16 1.491(6)
C15 H15 0.9500
C16 H16 1.0000
C17 H17A 0.9800
C17 H17B 0.9800
C17 H17C 0.9800
C18 H18A 0.9800
C18 H18B 0.9800
C18 H18C 0.9800
C19 H19A 0.9800
C19 H19B 0.9800
C19 H19C 0.9800
C20 H20A 0.9800
C20 H20B 0.9800
C20 H20C 0.9800
C21 C22 1.489(7)
C22 H22A 0.9800
C22 H22B 0.9800
C22 H22C 0.9800
C23 C24 1.472(6)
C24 H24A 0.9800
C24 H24B 0.9800
C24 H24C 0.9800
C25 C26 1.517(5)
C26 H26A 0.9800
C26 H26B 0.9800
C26 H26C 0.9800
C27 H27A 0.9800
C27 H27B 0.9800
C27 H27C 0.9800
C28 H28A 0.9800
C28 H28B 0.9800
C28 H28C 0.9800
C29 H29A 0.9800
C29 H29B 0.9800
C29 H29C 0.9800

loop_
_geom_torsion_atom_site_label_1
_geom_torsion_atom_site_label_2
_geom_torsion_atom_site_label_3
_geom_torsion_atom_site_label_4
_geom_torsion
C21 O1 C1 C2 104.0(4)
C21 O1 C1 C10 -133.1(3)
O1 C1 C2 C3 64.5(4)
C10 C1 C2 C3 -55.3(4)
C1 C2 C3 C4 58.2(5)
C2 C3 C4 C19 70.9(4)
C2 C3 C4 C18 -174.6(3)
C2 C3 C4 C5 -55.0(4)
C3 C4 C5 O3 -70.0(4)
C19 C4 C5 O3 167.3(3)
C18 C4 C5 O3 46.6(4)
C3 C4 C5 C6 173.7(3)
C19 C4 C5 C6 51.1(5)
C18 C4 C5 C6 -69.7(4)
C3 C4 C5 C10 51.3(4)
C19 C4 C5 C10 -71.4(4)
C18 C4 C5 C10 167.9(3)
C23 O4 C6 C7 100.3(3)
C23 O4 C6 C5 -139.5(3)
O3 C5 C6 O4 -60.5(3)
C4 C5 C6 O4 57.8(4)
C10 C5 C6 O4 -175.1(2)
O3 C5 C6 C7 54.3(3)
C4 C5 C6 C7 172.6(3)
C10 C5 C6 C7 -60.2(3)
C25 O6 C7 C6 107.2(3)
C25 O6 C7 C8 -128.6(3)
O4 C6 C7 O6 -71.2(3)
C5 C6 C7 O6 171.7(3)
O4 C6 C7 C8 169.9(2)
C5 C6 C7 C8 52.8(4)
O6 C7 C8 C9 -162.5(2)
C6 C7 C8 C9 -44.5(3)
O6 C7 C8 C14 72.3(3)
C6 C7 C8 C14 -169.7(2)
C7 C8 C9 C11 175.7(2)
C14 C8 C9 C11 -59.4(3)
C7 C8 C9 C10 49.0(3)
C14 C8 C9 C10 173.8(3)
O1 C1 C10 C20 167.1(3)
C2 C1 C10 C20 -73.1(4)
O1 C1 C10 C9 49.3(4)
C2 C1 C10 C9 169.0(3)
O1 C1 C10 C5 -69.2(3)
C2 C1 C10 C5 50.5(4)
C8 C9 C10 C20 65.2(3)
C11 C9 C10 C20 -59.2(3)
C8 C9 C10 C1 -179.1(3)
C11 C9 C10 C1 56.5(3)
C8 C9 C10 C5 -59.8(3)
C11 C9 C10 C5 175.8(2)
O3 C5 C10 C20 -170.4(3)
C6 C5 C10 C20 -58.5(3)
C4 C5 C10 C20 68.4(3)
O3 C5 C10 C1 70.9(3)
C6 C5 C10 C1 -177.2(2)
C4 C5 C10 C1 -50.3(3)
O3 C5 C10 C9 -48.2(3)
C6 C5 C10 C9 63.6(3)
C4 C5 C10 C9 -169.4(2)
C8 C9 C11 C12 63.7(3)
C10 C9 C11 C12 -170.1(3)
C16 O10 C12 O9 -115.2(3)
C16 O10 C12 C11 128.2(3)
C16 O10 C12 C13 8.6(4)
C28 O9 C12 O10 55.2(4)
C28 O9 C12 C11 176.1(3)
C28 O9 C12 C13 -63.0(4)
C9 C11 C12 O10 -172.7(3)
C9 C11 C12 O9 67.6(3)
C9 C11 C12 C13 -56.1(3)
O10 C12 C13 C15 -5.5(4)
O9 C12 C13 C15 115.6(3)
C11 C12 C13 C15 -126.4(3)
O10 C12 C13 C14 170.6(3)
O9 C12 C13 C14 -68.4(4)
C11 C12 C13 C14 49.7(4)
C27 O8 C14 C13 66.1(3)
C27 O8 C14 C17 -176.5(3)
C27 O8 C14 C8 -55.7(4)
C15 C13 C14 O8 7.6(5)
C12 C13 C14 O8 -167.5(3)
C15 C13 C14 C17 -105.9(4)
C12 C13 C14 C17 79.0(4)
C15 C13 C14 C8 131.1(4)
C12 C13 C14 C8 -44.0(4)
C7 C8 C14 O8 -64.2(3)
C9 C8 C14 O8 170.8(3)
C7 C8 C14 C13 172.7(2)
C9 C8 C14 C13 47.7(3)
C7 C8 C14 C17 51.2(3)
C9 C8 C14 C17 -73.8(3)
C14 C13 C15 C16 -175.3(3)
C12 C13 C15 C16 0.3(4)
C29 O11 C16 O10 69.9(4)
C29 O11 C16 C15 -173.5(4)
C12 O10 C16 O11 110.7(3)
C12 O10 C16 C15 -8.5(4)
C13 C15 C16 O11 -115.8(3)
C13 C15 C16 O10 4.9(4)
C1 O1 C21 O2 -1.9(6)
C1 O1 C21 C22 174.0(3)
C6 O4 C23 O5 5.4(5)
C6 O4 C23 C24 -174.6(3)
C7 O6 C25 O7 -3.1(6)
C7 O6 C25 C26 176.6(3)

loop_
_platon_squeeze_void_nr
_platon_squeeze_void_average_x
_platon_squeeze_void_average_y
_platon_squeeze_void_average_z
_platon_squeeze_void_volume
_platon_squeeze_void_count_electrons
_platon_squeeze_void_content
1 0.000 0.053 0.000 144 21 ' '
2 0.500 0.151 0.500 28 7 ' '
3 0.500 0.553 0.000 144 21 ' '
4 0.000 0.651 0.500 28 7 ' '
